data_1550470
loop_
_publ_author_name
'Braunschweig, Holger'
'Kupfer, Thomas'
'Hofmann, Alexander'
'Tr\"oster, Tobias'

_publ_section_title
;
 Monomeric Cp3tAl(I): Synthesis, reactivity, and the concept of valence
 isomerism
;
_journal_name_full 'Chemical Science'
_journal_paper_doi 10.1039/C8SC05175E
_journal_year 2019
_chemical_formula_moiety 'C34 H58 Al2 Br2'
_chemical_formula_sum 'C34 H58 Al2 Br2'
_chemical_formula_weight 680.58
_space_group_crystal_system triclinic
_space_group_IT_number 2
_space_group_name_Hall '-P 1'
_space_group_name_H-M_alt 'P -1'
_symmetry_space_group_name_Hall '-P 1'
_symmetry_space_group_name_H-M 'P -1'
_atom_sites_solution_hydrogens geom
_atom_sites_solution_primary iterative
_atom_sites_solution_secondary difmap
_audit_creation_method SHELXL-2016/6
_audit_update_record
;
2018-11-09 deposited with the CCDC.
2019-01-14 downloaded from the CCDC.
;
_cell_angle_alpha 69.094(5)
_cell_angle_beta 88.918(6)
_cell_angle_gamma 67.783(5)
_cell_formula_units_Z 2
_cell_length_a 10.367(2)
_cell_length_b 12.452(3)
_cell_length_c 15.704(3)
_cell_measurement_reflns_used 9901
_cell_measurement_temperature 100(2)
_cell_measurement_theta_max 26.31
_cell_measurement_theta_min 2.39
_cell_volume 1737.3(6)
_computing_cell_refinement 'Saint+ ver. V8.38A (Bruker AXS)'
_computing_data_collection 'APEX2 ver. 2014.9 (Bruker AXS)'
_computing_data_reduction 'Saint+ ver. V8.38A (Bruker AXS)'
_computing_molecular_graphics 'ShelXLe (Huebschle et all, 2011)'
_computing_publication_material 'SHELXL-2016/6 (Sheldrick, 2016)'
_computing_structure_refinement 'SHELXL-2016/6 (Sheldrick, 2016)'
_computing_structure_solution 'SHELXT (Sheldrick, 2014)'
_diffrn_ambient_temperature 100(2)
_diffrn_detector 'CCD area detector (Apex2)'
_diffrn_detector_area_resol_mean 8.333
_diffrn_measured_fraction_theta_full 1.000
_diffrn_measured_fraction_theta_max 1.000
_diffrn_measurement_device_type 'Bruker X8-APEX II'
_diffrn_measurement_method '\f and \w scans'
_diffrn_radiation_monochromator 'multi-layer mirror'
_diffrn_radiation_type MoK\a
_diffrn_radiation_wavelength 0.71073
_diffrn_reflns_av_R_equivalents 0.0835
_diffrn_reflns_av_unetI/netI 0.0481
_diffrn_reflns_Laue_measured_fraction_full 1.000
_diffrn_reflns_Laue_measured_fraction_max 1.000
_diffrn_reflns_limit_h_max 12
_diffrn_reflns_limit_h_min -12
_diffrn_reflns_limit_k_max 15
_diffrn_reflns_limit_k_min -14
_diffrn_reflns_limit_l_max 19
_diffrn_reflns_limit_l_min -1
_diffrn_reflns_number 6846
_diffrn_reflns_point_group_measured_fraction_full 1.000
_diffrn_reflns_point_group_measured_fraction_max 1.000
_diffrn_reflns_theta_full 26.000
_diffrn_reflns_theta_max 26.021
_diffrn_reflns_theta_min 1.893
_diffrn_source 'rotating-anode (Nonius FR-591)'
_exptl_absorpt_coefficient_mu 2.404
_exptl_absorpt_correction_T_max 0.332251
_exptl_absorpt_correction_T_min 0.226679
_exptl_absorpt_correction_type multi-scan
_exptl_absorpt_process_details 'TwinAbs 2012/ (Bruker AXS)'
_exptl_crystal_colour colourless
_exptl_crystal_density_diffrn 1.301
_exptl_crystal_description block
_exptl_crystal_F_000 716
_exptl_crystal_size_max 0.623
_exptl_crystal_size_mid 0.544
_exptl_crystal_size_min 0.534
_refine_diff_density_max 1.785
_refine_diff_density_min -1.506
_refine_diff_density_rms 0.236
_refine_ls_extinction_method none
_refine_ls_goodness_of_fit_ref 1.140
_refine_ls_hydrogen_treatment constr
_refine_ls_matrix_type full
_refine_ls_number_parameters 362
_refine_ls_number_reflns 6846
_refine_ls_number_restraints 0
_refine_ls_restrained_S_all 1.140
_refine_ls_R_factor_all 0.0987
_refine_ls_R_factor_gt 0.0800
_refine_ls_shift/su_max 0.000
_refine_ls_shift/su_mean 0.000
_refine_ls_structure_factor_coef Fsqd
_refine_ls_weighting_details 'w=1/[\s^2^(Fo^2^)+(0.1043P)^2^+20.5734P] where P=(Fo^2^+2Fc^2^)/3'
_refine_ls_weighting_scheme calc
_refine_ls_wR_factor_gt 0.2567
_refine_ls_wR_factor_ref 0.2664
_reflns_Friedel_coverage 0.000
_reflns_number_gt 5460
_reflns_number_total 6846
_reflns_threshold_expression 'I > 2\s(I)'
_cod_data_source_file c8sc05175e2.cif
_cod_data_source_block 5
_cod_database_code 1550470
_shelx_shelxl_version_number 2016/6
_shelx_space_group_comment
;
The symmetry employed for this shelxl refinement is uniquely defined
by the following loop, which should always be used as a source of
symmetry information in preference to the above space-group names.
They are only intended as comments.
;
_shelx_estimated_absorpt_t_min 0.316
_shelx_estimated_absorpt_t_max 0.360

loop_
_space_group_symop_operation_xyz
'x, y, z'
'-x, -y, -z'

loop_
_atom_site_label
_atom_site_type_symbol
_atom_site_fract_x
_atom_site_fract_y
_atom_site_fract_z
_atom_site_U_iso_or_equiv
_atom_site_adp_type
_atom_site_occupancy
_atom_site_site_symmetry_order
_atom_site_calc_flag
_atom_site_refinement_flags_posn
_atom_site_refinement_flags_adp
Br1 Br 0.44915(10) 0.38896(7) 0.11230(6) 0.0250(3) Uani 1 1 d . .
Al1 Al 0.4150(3) 0.3901(2) 0.26216(16) 0.0161(5) Uani 1 1 d . .
Al2 Al 0.3039(3) 0.6267(2) 0.23184(16) 0.0161(5) Uani 1 1 d . .
Br2 Br 0.37219(9) 0.63406(7) 0.37333(5) 0.0232(3) Uani 1 1 d . .
C1_1 C 0.6012(8) 0.2573(7) 0.3683(5) 0.0176(16) Uani 1 1 d . .
C2_1 C 0.4958(9) 0.3037(7) 0.4199(5) 0.0180(16) Uani 1 1 d . .
H2_1 H 0.502891 0.349200 0.455628 0.022 Uiso 1 1 calc R U
C3_1 C 0.3779(9) 0.2739(7) 0.4118(5) 0.0185(16) Uani 1 1 d . .
C4_1 C 0.4117(9) 0.2043(7) 0.3506(5) 0.0167(16) Uani 1 1 d . .
C5_1 C 0.5498(9) 0.1925(7) 0.3282(5) 0.0166(15) Uani 1 1 d . .
H5_1 H 0.599937 0.147800 0.291806 0.020 Uiso 1 1 calc R U
C6_1 C 0.7467(9) 0.2595(8) 0.3637(6) 0.0204(17) Uani 1 1 d . .
C7_1 C 0.7513(10) 0.3672(9) 0.3876(6) 0.0260(19) Uani 1 1 d . .
H7A_1 H 0.847644 0.362754 0.389280 0.039 Uiso 1 1 calc R U
H7B_1 H 0.720121 0.360336 0.447924 0.039 Uiso 1 1 calc R U
H7C_1 H 0.688889 0.447397 0.340866 0.039 Uiso 1 1 calc R U
C8_1 C 0.7906(10) 0.2745(9) 0.2682(6) 0.0273(19) Uani 1 1 d . .
H8A_1 H 0.881296 0.282402 0.266095 0.041 Uiso 1 1 calc R U
H8B_1 H 0.719453 0.349818 0.222151 0.041 Uiso 1 1 calc R U
H8C_1 H 0.799378 0.200925 0.255175 0.041 Uiso 1 1 calc R U
C9_1 C 0.8513(10) 0.1346(9) 0.4344(7) 0.033(2) Uani 1 1 d . .
H9A_1 H 0.947135 0.130761 0.429087 0.050 Uiso 1 1 calc R U
H9B_1 H 0.843659 0.064965 0.422563 0.050 Uiso 1 1 calc R U
H9C_1 H 0.829667 0.128581 0.496526 0.050 Uiso 1 1 calc R U
C10_1 C 0.3403(9) 0.1307(7) 0.3225(6) 0.0195(17) Uani 1 1 d . .
C11_1 C 0.4069(11) 0.0921(9) 0.2439(7) 0.030(2) Uani 1 1 d . .
H11A_1 H 0.350632 0.057724 0.220918 0.045 Uiso 1 1 calc R U
H11B_1 H 0.502745 0.028412 0.266906 0.045 Uiso 1 1 calc R U
H11C_1 H 0.409576 0.165576 0.193910 0.045 Uiso 1 1 calc R U
C12_1 C 0.3652(11) 0.0074(8) 0.4033(6) 0.028(2) Uani 1 1 d . .
H12A_1 H 0.334033 -0.045163 0.382295 0.042 Uiso 1 1 calc R U
H12B_1 H 0.311788 0.025523 0.452233 0.042 Uiso 1 1 calc R U
H12C_1 H 0.465604 -0.036765 0.427018 0.042 Uiso 1 1 calc R U
C13_1 C 0.1823(10) 0.2066(8) 0.2871(7) 0.028(2) Uani 1 1 d . .
H13A_1 H 0.144682 0.156959 0.266980 0.041 Uiso 1 1 calc R U
H13B_1 H 0.169019 0.284328 0.235234 0.041 Uiso 1 1 calc R U
H13C_1 H 0.132581 0.226787 0.336672 0.041 Uiso 1 1 calc R U
C14_1 C 0.2526(8) 0.3132(7) 0.4626(5) 0.0183(16) Uani 1 1 d . .
C15_1 C 0.2020(10) 0.2069(8) 0.5126(6) 0.0251(19) Uani 1 1 d . .
H15A_1 H 0.126528 0.236022 0.547807 0.038 Uiso 1 1 calc R U
H15B_1 H 0.280735 0.133631 0.554546 0.038 Uiso 1 1 calc R U
H15C_1 H 0.166729 0.183939 0.467140 0.038 Uiso 1 1 calc R U
C16_1 C 0.1257(9) 0.4270(8) 0.3974(6) 0.0249(18) Uani 1 1 d . .
H16A_1 H 0.046238 0.447432 0.431937 0.037 Uiso 1 1 calc R U
H16B_1 H 0.099033 0.406483 0.347518 0.037 Uiso 1 1 calc R U
H16C_1 H 0.151458 0.499153 0.371509 0.037 Uiso 1 1 calc R U
C17_1 C 0.2914(9) 0.3501(8) 0.5388(6) 0.0240(18) Uani 1 1 d . .
H17A_1 H 0.210931 0.371628 0.572393 0.036 Uiso 1 1 calc R U
H17B_1 H 0.316119 0.422643 0.511362 0.036 Uiso 1 1 calc R U
H17C_1 H 0.371759 0.279662 0.581335 0.036 Uiso 1 1 calc R U
C1_2 C 0.2387(8) 0.8268(7) 0.1608(5) 0.0169(16) Uani 1 1 d . .
H1_2 H 0.251305 0.874726 0.192870 0.020 Uiso 1 1 calc R U
C2_2 C 0.1139(9) 0.8036(7) 0.1560(5) 0.0188(16) Uani 1 1 d . .
C3_2 C 0.1376(8) 0.7353(7) 0.0933(5) 0.0164(16) Uani 1 1 d . .
C4_2 C 0.2752(9) 0.7153(7) 0.0703(5) 0.0174(16) Uani 1 1 d . .
H4_2 H 0.318208 0.671240 0.031968 0.021 Uiso 1 1 calc R U
C5_2 C 0.3408(9) 0.7695(7) 0.1118(5) 0.0173(16) Uani 1 1 d . .
C6_2 C -0.0142(9) 0.8671(8) 0.1963(6) 0.0248(19) Uani 1 1 d . .
C7_2 C 0.0253(10) 0.9058(9) 0.2719(7) 0.030(2) Uani 1 1 d . .
H7A_2 H -0.060355 0.949456 0.293894 0.045 Uiso 1 1 calc R U
H7B_2 H 0.074204 0.961574 0.246563 0.045 Uiso 1 1 calc R U
H7C_2 H 0.086948 0.830835 0.323193 0.045 Uiso 1 1 calc R U
C8_2 C -0.0928(10) 0.7817(9) 0.2421(6) 0.027(2) Uani 1 1 d . .
H8A_2 H -0.175879 0.828209 0.264676 0.041 Uiso 1 1 calc R U
H8B_2 H -0.030204 0.707868 0.293662 0.041 Uiso 1 1 calc R U
H8C_2 H -0.122206 0.755101 0.196811 0.041 Uiso 1 1 calc R U
C9_2 C -0.1148(10) 0.9889(8) 0.1195(7) 0.031(2) Uani 1 1 d . .
H9A_2 H -0.193254 1.034134 0.146029 0.046 Uiso 1 1 calc R U
H9B_2 H -0.151198 0.968045 0.073108 0.046 Uiso 1 1 calc R U
H9C_2 H -0.063723 1.041769 0.090685 0.046 Uiso 1 1 calc R U
C10_2 C 0.0423(9) 0.6888(8) 0.0522(6) 0.0215(17) Uani 1 1 d . .
C11_2 C 0.0338(10) 0.5703(9) 0.1229(6) 0.028(2) Uani 1 1 d . .
H11A_2 H -0.031832 0.547415 0.096394 0.043 Uiso 1 1 calc R U
H11B_2 H 0.000734 0.586050 0.177872 0.043 Uiso 1 1 calc R U
H11C_2 H 0.127222 0.501686 0.139675 0.043 Uiso 1 1 calc R U
C12_2 C -0.1063(10) 0.7905(9) 0.0134(6) 0.028(2) Uani 1 1 d . .
H12A_2 H -0.160251 0.759311 -0.015022 0.042 Uiso 1 1 calc R U
H12B_2 H -0.100128 0.865326 -0.032892 0.042 Uiso 1 1 calc R U
H12C_2 H -0.153366 0.811830 0.063361 0.042 Uiso 1 1 calc R U
C13_2 C 0.1047(10) 0.6561(9) -0.0287(6) 0.0266(19) Uani 1 1 d . .
H13A_2 H 0.040582 0.634569 -0.058012 0.040 Uiso 1 1 calc R U
H13B_2 H 0.195625 0.584431 -0.006309 0.040 Uiso 1 1 calc R U
H13C_2 H 0.117994 0.728225 -0.073506 0.040 Uiso 1 1 calc R U
C14_2 C 0.4846(9) 0.7746(7) 0.0989(5) 0.0183(16) Uani 1 1 d . .
C15_2 C 0.4785(9) 0.8556(7) -0.0027(6) 0.0213(17) Uani 1 1 d . .
H15A_2 H 0.566074 0.868621 -0.011723 0.032 Uiso 1 1 calc R U
H15B_2 H 0.398904 0.936759 -0.019311 0.032 Uiso 1 1 calc R U
H15C_2 H 0.466741 0.812784 -0.041800 0.032 Uiso 1 1 calc R U
C16_2 C 0.5215(10) 0.8340(9) 0.1613(6) 0.0272(19) Uani 1 1 d . .
H16A_2 H 0.616374 0.832137 0.154429 0.041 Uiso 1 1 calc R U
H16B_2 H 0.517810 0.786366 0.225611 0.041 Uiso 1 1 calc R U
H16C_2 H 0.453693 0.920917 0.143450 0.041 Uiso 1 1 calc R U
C17_2 C 0.5979(10) 0.6422(8) 0.1213(6) 0.0257(19) Uani 1 1 d . .
H17A_2 H 0.689201 0.647041 0.109799 0.039 Uiso 1 1 calc R U
H17B_2 H 0.573955 0.604350 0.082249 0.039 Uiso 1 1 calc R U
H17C_2 H 0.602938 0.590729 0.186093 0.039 Uiso 1 1 calc R U

loop_
_atom_site_aniso_label
_atom_site_aniso_U_11
_atom_site_aniso_U_22
_atom_site_aniso_U_33
_atom_site_aniso_U_23
_atom_site_aniso_U_13
_atom_site_aniso_U_12
Br1 0.0360(5) 0.0210(4) 0.0171(4) -0.0099(3) 0.0034(3) -0.0079(4)
Al1 0.0182(12) 0.0150(11) 0.0146(11) -0.0062(9) 0.0002(9) -0.0056(9)
Al2 0.0179(12) 0.0153(11) 0.0148(11) -0.0055(9) 0.0006(9) -0.0065(9)
Br2 0.0318(5) 0.0230(4) 0.0167(4) -0.0093(3) -0.0016(3) -0.0109(3)
C1_1 0.016(4) 0.018(4) 0.014(4) -0.002(3) -0.001(3) -0.006(3)
C2_1 0.023(4) 0.014(3) 0.015(4) -0.004(3) -0.006(3) -0.006(3)
C3_1 0.024(4) 0.014(3) 0.014(4) -0.002(3) -0.002(3) -0.007(3)
C4_1 0.022(4) 0.017(4) 0.012(3) -0.006(3) 0.004(3) -0.008(3)
C5_1 0.020(4) 0.015(3) 0.014(4) -0.006(3) 0.002(3) -0.005(3)
C6_1 0.018(4) 0.024(4) 0.019(4) -0.009(3) 0.002(3) -0.008(3)
C7_1 0.023(4) 0.033(5) 0.029(5) -0.014(4) 0.008(4) -0.016(4)
C8_1 0.024(5) 0.031(5) 0.027(5) -0.013(4) 0.004(4) -0.009(4)
C9_1 0.018(4) 0.034(5) 0.032(5) 0.002(4) -0.002(4) -0.007(4)
C10_1 0.021(4) 0.021(4) 0.022(4) -0.012(3) 0.005(3) -0.010(3)
C11_1 0.037(5) 0.031(5) 0.035(5) -0.023(4) 0.018(4) -0.019(4)
C12_1 0.037(5) 0.021(4) 0.029(5) -0.007(4) -0.001(4) -0.017(4)
C13_1 0.027(5) 0.027(4) 0.030(5) -0.010(4) -0.003(4) -0.013(4)
C14_1 0.015(4) 0.023(4) 0.017(4) -0.006(3) 0.005(3) -0.008(3)
C15_1 0.029(5) 0.031(4) 0.021(4) -0.010(4) 0.012(4) -0.019(4)
C16_1 0.016(4) 0.026(4) 0.028(5) -0.009(4) 0.001(3) -0.006(3)
C17_1 0.022(4) 0.033(5) 0.024(4) -0.015(4) 0.010(3) -0.014(4)
C1_2 0.020(4) 0.014(3) 0.018(4) -0.005(3) 0.000(3) -0.008(3)
C2_2 0.022(4) 0.016(4) 0.017(4) -0.005(3) -0.001(3) -0.007(3)
C3_2 0.018(4) 0.018(4) 0.011(3) -0.006(3) 0.002(3) -0.005(3)
C4_2 0.025(4) 0.014(3) 0.011(3) -0.004(3) -0.001(3) -0.005(3)
C5_2 0.023(4) 0.016(4) 0.014(4) -0.005(3) 0.001(3) -0.009(3)
C6_2 0.019(4) 0.020(4) 0.030(5) -0.006(4) 0.002(4) -0.005(3)
C7_2 0.024(5) 0.035(5) 0.033(5) -0.024(4) 0.006(4) -0.003(4)
C8_2 0.021(4) 0.030(5) 0.027(5) -0.008(4) 0.007(4) -0.008(4)
C9_2 0.026(5) 0.021(4) 0.034(5) -0.006(4) 0.000(4) -0.002(4)
C10_2 0.022(4) 0.025(4) 0.020(4) -0.010(3) 0.000(3) -0.010(3)
C11_2 0.031(5) 0.031(5) 0.029(5) -0.009(4) -0.004(4) -0.020(4)
C12_2 0.029(5) 0.033(5) 0.018(4) -0.007(4) -0.005(4) -0.010(4)
C13_2 0.028(5) 0.034(5) 0.022(4) -0.014(4) 0.001(4) -0.013(4)
C14_2 0.021(4) 0.021(4) 0.015(4) -0.008(3) 0.007(3) -0.010(3)
C15_2 0.027(5) 0.018(4) 0.017(4) -0.004(3) 0.005(3) -0.010(3)
C16_2 0.030(5) 0.036(5) 0.028(5) -0.014(4) 0.010(4) -0.025(4)
C17_2 0.028(5) 0.019(4) 0.022(4) -0.001(3) 0.002(4) -0.007(4)

loop_
_atom_type_symbol
_atom_type_description
_atom_type_scat_dispersion_real
_atom_type_scat_dispersion_imag
_atom_type_scat_source
C C 0.0033 0.0016 'International Tables Vol C Tables 4.2.6.8 and 6.1.1.4'
H H 0.0000 0.0000 'International Tables Vol C Tables 4.2.6.8 and 6.1.1.4'
Al Al 0.0645 0.0514 'International Tables Vol C Tables 4.2.6.8 and 6.1.1.4'
Br Br -0.2901 2.4595 'International Tables Vol C Tables 4.2.6.8 and 6.1.1.4'

loop_
_exptl_crystal_face_index_h
_exptl_crystal_face_index_k
_exptl_crystal_face_index_l
_exptl_crystal_face_perp_dist
2.00 -1.00 2.00 0.1970
-2.00 -1.00 1.00 0.3110
2.00 0.00 1.00 0.1870
0.00 -1.00 2.00 0.2120
0.00 1.00 -2.00 0.2890
1.00 0.00 1.00 0.2050
-1.00 -1.00 2.00 0.2680
1.00 1.00 -2.00 0.2960
2.00 1.00 0.00 0.2120
-2.00 -1.00 0.00 0.3080
1.00 0.00 2.00 0.2150
-1.00 0.00 -2.00 0.3310
2.00 1.00 1.00 0.1950
-2.00 -1.00 -1.00 0.3130
-2.00 -1.00 -2.00 0.3250
0.00 0.00 1.00 0.2450
0.00 0.00 -1.00 0.2670
1.00 1.00 2.00 0.2800
-1.00 -1.00 -2.00 0.3020
-1.00 -1.00 -1.00 0.2960
2.00 2.00 1.00 0.2150
-2.00 -2.00 -1.00 0.3070
-1.00 -2.00 -2.00 0.2840
0.00 1.00 2.00 0.2940
0.00 -1.00 -2.00 0.3430
-1.00 0.00 2.00 0.2630
1.00 0.00 -2.00 0.3120
1.00 2.00 0.00 0.2520
-1.00 -2.00 0.00 0.2880
-1.00 2.00 2.00 0.2940
1.00 -2.00 -2.00 0.2590
0.00 -2.00 -1.00 0.2160
0.00 2.00 1.00 0.2670
-1.00 2.00 0.00 0.2960
1.00 -2.00 0.00 0.1750
0.00 2.00 -1.00 0.2590
0.00 -2.00 1.00 0.2340

loop_
_geom_angle_atom_site_label_1
_geom_angle_atom_site_label_2
_geom_angle_atom_site_label_3
_geom_angle
C5_1 Al1 C1_1 37.7(3)
C5_1 Al1 C4_1 37.8(3)
C1_1 Al1 C4_1 63.2(3)
C5_1 Al1 C2_1 60.0(3)
C1_1 Al1 C2_1 36.0(3)
C4_1 Al1 C2_1 60.1(3)
C5_1 Al1 Br1 92.7(2)
C1_1 Al1 Br1 113.8(2)
C4_1 Al1 Br1 107.6(2)
C2_1 Al1 Br1 149.4(2)
C5_1 Al1 C3_1 61.1(3)
C1_1 Al1 C3_1 61.1(3)
C4_1 Al1 C3_1 36.6(3)
C2_1 Al1 C3_1 35.0(3)
Br1 Al1 C3_1 144.0(2)
C5_1 Al1 Al2 159.3(2)
C1_1 Al1 Al2 121.8(2)
C4_1 Al1 Al2 143.1(2)
C2_1 Al1 Al2 101.3(2)
Br1 Al1 Al2 102.70(10)
C3_1 Al1 Al2 109.6(2)
C1_2 Al2 C5_2 37.7(3)
C1_2 Al2 C2_2 37.9(3)
C5_2 Al2 C2_2 63.7(3)
C1_2 Al2 C4_2 59.8(3)
C5_2 Al2 C4_2 36.0(3)
C2_2 Al2 C4_2 60.6(3)
C1_2 Al2 Br2 92.1(2)
C5_2 Al2 Br2 111.3(2)
C2_2 Al2 Br2 108.5(2)
C4_2 Al2 Br2 147.2(2)
C1_2 Al2 C3_2 60.3(3)
C5_2 Al2 C3_2 60.5(3)
C2_2 Al2 C3_2 36.8(3)
C4_2 Al2 C3_2 34.5(3)
Br2 Al2 C3_2 145.2(2)
C1_2 Al2 Al1 159.7(3)
C5_2 Al2 Al1 122.6(2)
C2_2 Al2 Al1 141.9(2)
C4_2 Al2 Al1 101.3(2)
Br2 Al2 Al1 103.21(10)
C3_2 Al2 Al1 109.1(2)
C2_1 C1_1 C5_1 105.4(7)
C2_1 C1_1 C6_1 129.0(8)
C5_1 C1_1 C6_1 125.3(7)
C2_1 C1_1 Al1 76.3(4)
C5_1 C1_1 Al1 68.9(4)
C6_1 C1_1 Al1 124.6(5)
C1_1 C2_1 C3_1 111.9(7)
C1_1 C2_1 Al1 67.7(4)
C3_1 C2_1 Al1 74.4(4)
C1_1 C2_1 H2_1 124.0
C3_1 C2_1 H2_1 124.0
Al1 C2_1 H2_1 125.4
C2_1 C3_1 C4_1 105.4(7)
C2_1 C3_1 C14_1 120.9(7)
C4_1 C3_1 C14_1 133.6(8)
C2_1 C3_1 Al1 70.6(4)
C4_1 C3_1 Al1 66.3(4)
C14_1 C3_1 Al1 127.9(5)
C5_1 C4_1 C3_1 106.9(7)
C5_1 C4_1 C10_1 119.5(7)
C3_1 C4_1 C10_1 132.8(7)
C5_1 C4_1 Al1 68.3(4)
C3_1 C4_1 Al1 77.1(4)
C10_1 C4_1 Al1 126.8(5)
C1_1 C5_1 C4_1 110.3(7)
C1_1 C5_1 Al1 73.4(4)
C4_1 C5_1 Al1 73.9(4)
C1_1 C5_1 H5_1 124.9
C4_1 C5_1 H5_1 124.9
Al1 C5_1 H5_1 119.5
C1_1 C6_1 C8_1 111.4(7)
C1_1 C6_1 C7_1 110.8(7)
C8_1 C6_1 C7_1 108.6(7)
C1_1 C6_1 C9_1 107.9(7)
C8_1 C6_1 C9_1 109.1(7)
C7_1 C6_1 C9_1 108.9(8)
C6_1 C7_1 H7A_1 109.5
C6_1 C7_1 H7B_1 109.5
H7A_1 C7_1 H7B_1 109.5
C6_1 C7_1 H7C_1 109.5
H7A_1 C7_1 H7C_1 109.5
H7B_1 C7_1 H7C_1 109.5
C6_1 C8_1 H8A_1 109.5
C6_1 C8_1 H8B_1 109.5
H8A_1 C8_1 H8B_1 109.5
C6_1 C8_1 H8C_1 109.5
H8A_1 C8_1 H8C_1 109.5
H8B_1 C8_1 H8C_1 109.5
C6_1 C9_1 H9A_1 109.5
C6_1 C9_1 H9B_1 109.5
H9A_1 C9_1 H9B_1 109.5
C6_1 C9_1 H9C_1 109.5
H9A_1 C9_1 H9C_1 109.5
H9B_1 C9_1 H9C_1 109.5
C12_1 C10_1 C11_1 105.4(7)
C12_1 C10_1 C13_1 110.9(7)
C11_1 C10_1 C13_1 105.8(7)
C12_1 C10_1 C4_1 109.7(7)
C11_1 C10_1 C4_1 111.2(7)
C13_1 C10_1 C4_1 113.5(7)
C10_1 C11_1 H11A_1 109.5
C10_1 C11_1 H11B_1 109.5
H11A_1 C11_1 H11B_1 109.5
C10_1 C11_1 H11C_1 109.5
H11A_1 C11_1 H11C_1 109.5
H11B_1 C11_1 H11C_1 109.5
C10_1 C12_1 H12A_1 109.5
C10_1 C12_1 H12B_1 109.5
H12A_1 C12_1 H12B_1 109.5
C10_1 C12_1 H12C_1 109.5
H12A_1 C12_1 H12C_1 109.5
H12B_1 C12_1 H12C_1 109.5
C10_1 C13_1 H13A_1 109.5
C10_1 C13_1 H13B_1 109.5
H13A_1 C13_1 H13B_1 109.5
C10_1 C13_1 H13C_1 109.5
H13A_1 C13_1 H13C_1 109.5
H13B_1 C13_1 H13C_1 109.5
C3_1 C14_1 C17_1 110.6(7)
C3_1 C14_1 C16_1 111.8(7)
C17_1 C14_1 C16_1 107.6(7)
C3_1 C14_1 C15_1 113.6(7)
C17_1 C14_1 C15_1 104.9(7)
C16_1 C14_1 C15_1 107.9(7)
C14_1 C15_1 H15A_1 109.5
C14_1 C15_1 H15B_1 109.5
H15A_1 C15_1 H15B_1 109.5
C14_1 C15_1 H15C_1 109.5
H15A_1 C15_1 H15C_1 109.5
H15B_1 C15_1 H15C_1 109.5
C14_1 C16_1 H16A_1 109.5
C14_1 C16_1 H16B_1 109.5
H16A_1 C16_1 H16B_1 109.5
C14_1 C16_1 H16C_1 109.5
H16A_1 C16_1 H16C_1 109.5
H16B_1 C16_1 H16C_1 109.5
C14_1 C17_1 H17A_1 109.5
C14_1 C17_1 H17B_1 109.5
H17A_1 C17_1 H17B_1 109.5
C14_1 C17_1 H17C_1 109.5
H17A_1 C17_1 H17C_1 109.5
H17B_1 C17_1 H17C_1 109.5
C5_2 C1_2 C2_2 111.7(7)
C5_2 C1_2 Al2 73.6(4)
C2_2 C1_2 Al2 74.5(4)
C5_2 C1_2 H1_2 124.1
C2_2 C1_2 H1_2 124.1
Al2 C1_2 H1_2 119.4
C1_2 C2_2 C3_2 104.7(7)
C1_2 C2_2 C6_2 120.2(7)
C3_2 C2_2 C6_2 134.0(8)
C1_2 C2_2 Al2 67.6(4)
C3_2 C2_2 Al2 77.4(4)
C6_2 C2_2 Al2 127.2(6)
C4_2 C3_2 C2_2 106.8(7)
C4_2 C3_2 C10_2 120.7(7)
C2_2 C3_2 C10_2 132.5(7)
C4_2 C3_2 Al2 70.4(4)
C2_2 C3_2 Al2 65.9(4)
C10_2 C3_2 Al2 129.4(5)
C3_2 C4_2 C5_2 111.4(7)
C3_2 C4_2 Al2 75.1(4)
C5_2 C4_2 Al2 67.2(4)
C3_2 C4_2 H4_2 124.3
C5_2 C4_2 H4_2 124.3
Al2 C4_2 H4_2 124.9
C1_2 C5_2 C4_2 105.1(7)
C1_2 C5_2 C14_2 127.6(7)
C4_2 C5_2 C14_2 127.1(7)
C1_2 C5_2 Al2 68.8(4)
C4_2 C5_2 Al2 76.8(5)
C14_2 C5_2 Al2 123.0(5)
C2_2 C6_2 C7_2 112.2(7)
C2_2 C6_2 C9_2 109.0(7)
C7_2 C6_2 C9_2 106.6(7)
C2_2 C6_2 C8_2 113.0(7)
C7_2 C6_2 C8_2 105.7(8)
C9_2 C6_2 C8_2 110.2(8)
C6_2 C7_2 H7A_2 109.5
C6_2 C7_2 H7B_2 109.5
H7A_2 C7_2 H7B_2 109.5
C6_2 C7_2 H7C_2 109.5
H7A_2 C7_2 H7C_2 109.5
H7B_2 C7_2 H7C_2 109.5
C6_2 C8_2 H8A_2 109.5
C6_2 C8_2 H8B_2 109.5
H8A_2 C8_2 H8B_2 109.5
C6_2 C8_2 H8C_2 109.5
H8A_2 C8_2 H8C_2 109.5
H8B_2 C8_2 H8C_2 109.5
C6_2 C9_2 H9A_2 109.5
C6_2 C9_2 H9B_2 109.5
H9A_2 C9_2 H9B_2 109.5
C6_2 C9_2 H9C_2 109.5
H9A_2 C9_2 H9C_2 109.5
H9B_2 C9_2 H9C_2 109.5
C13_2 C10_2 C11_2 107.2(7)
C13_2 C10_2 C12_2 106.1(7)
C11_2 C10_2 C12_2 110.0(8)
C13_2 C10_2 C3_2 109.5(7)
C11_2 C10_2 C3_2 111.7(7)
C12_2 C10_2 C3_2 112.2(7)
C10_2 C11_2 H11A_2 109.5
C10_2 C11_2 H11B_2 109.5
H11A_2 C11_2 H11B_2 109.5
C10_2 C11_2 H11C_2 109.5
H11A_2 C11_2 H11C_2 109.5
H11B_2 C11_2 H11C_2 109.5
C10_2 C12_2 H12A_2 109.5
C10_2 C12_2 H12B_2 109.5
H12A_2 C12_2 H12B_2 109.5
C10_2 C12_2 H12C_2 109.5
H12A_2 C12_2 H12C_2 109.5
H12B_2 C12_2 H12C_2 109.5
C10_2 C13_2 H13A_2 109.5
C10_2 C13_2 H13B_2 109.5
H13A_2 C13_2 H13B_2 109.5
C10_2 C13_2 H13C_2 109.5
H13A_2 C13_2 H13C_2 109.5
H13B_2 C13_2 H13C_2 109.5
C5_2 C14_2 C17_2 110.2(7)
C5_2 C14_2 C15_2 107.5(7)
C17_2 C14_2 C15_2 109.2(7)
C5_2 C14_2 C16_2 110.9(7)
C17_2 C14_2 C16_2 109.5(7)
C15_2 C14_2 C16_2 109.5(7)
C14_2 C15_2 H15A_2 109.5
C14_2 C15_2 H15B_2 109.5
H15A_2 C15_2 H15B_2 109.5
C14_2 C15_2 H15C_2 109.5
H15A_2 C15_2 H15C_2 109.5
H15B_2 C15_2 H15C_2 109.5
C14_2 C16_2 H16A_2 109.5
C14_2 C16_2 H16B_2 109.5
H16A_2 C16_2 H16B_2 109.5
C14_2 C16_2 H16C_2 109.5
H16A_2 C16_2 H16C_2 109.5
H16B_2 C16_2 H16C_2 109.5
C14_2 C17_2 H17A_2 109.5
C14_2 C17_2 H17B_2 109.5
H17A_2 C17_2 H17B_2 109.5
C14_2 C17_2 H17C_2 109.5
H17A_2 C17_2 H17C_2 109.5
H17B_2 C17_2 H17C_2 109.5

loop_
_geom_bond_atom_site_label_1
_geom_bond_atom_site_label_2
_geom_bond_distance
Br1 Al1 2.378(3)
Al1 C5_1 2.172(8)
Al1 C1_1 2.231(8)
Al1 C4_1 2.247(8)
Al1 C2_1 2.343(8)
Al1 C3_1 2.392(8)
Al1 Al2 2.586(3)
Al2 C1_2 2.164(8)
Al2 C5_2 2.226(8)
Al2 C2_2 2.255(8)
Al2 C4_2 2.351(8)
Al2 Br2 2.387(3)
Al2 C3_2 2.412(8)
C1_1 C2_1 1.417(12)
C1_1 C5_1 1.425(11)
C1_1 C6_1 1.519(11)
C2_1 C3_1 1.424(12)
C2_1 H2_1 0.9500
C3_1 C4_1 1.465(11)
C3_1 C14_1 1.524(12)
C4_1 C5_1 1.434(12)
C4_1 C10_1 1.548(11)
C5_1 H5_1 0.9500
C6_1 C8_1 1.526(12)
C6_1 C7_1 1.533(12)
C6_1 C9_1 1.537(11)
C7_1 H7A_1 0.9800
C7_1 H7B_1 0.9800
C7_1 H7C_1 0.9800
C8_1 H8A_1 0.9800
C8_1 H8B_1 0.9800
C8_1 H8C_1 0.9800
C9_1 H9A_1 0.9800
C9_1 H9B_1 0.9800
C9_1 H9C_1 0.9800
C10_1 C12_1 1.535(11)
C10_1 C11_1 1.540(12)
C10_1 C13_1 1.541(12)
C11_1 H11A_1 0.9800
C11_1 H11B_1 0.9800
C11_1 H11C_1 0.9800
C12_1 H12A_1 0.9800
C12_1 H12B_1 0.9800
C12_1 H12C_1 0.9800
C13_1 H13A_1 0.9800
C13_1 H13B_1 0.9800
C13_1 H13C_1 0.9800
C14_1 C17_1 1.534(12)
C14_1 C16_1 1.547(11)
C14_1 C15_1 1.554(11)
C15_1 H15A_1 0.9800
C15_1 H15B_1 0.9800
C15_1 H15C_1 0.9800
C16_1 H16A_1 0.9800
C16_1 H16B_1 0.9800
C16_1 H16C_1 0.9800
C17_1 H17A_1 0.9800
C17_1 H17B_1 0.9800
C17_1 H17C_1 0.9800
C1_2 C5_2 1.419(12)
C1_2 C2_2 1.437(12)
C1_2 H1_2 0.9500
C2_2 C3_2 1.479(11)
C2_2 C6_2 1.523(12)
C3_2 C4_2 1.415(12)
C3_2 C10_2 1.566(12)
C4_2 C5_2 1.421(11)
C4_2 H4_2 0.9500
C5_2 C14_2 1.523(12)
C6_2 C7_2 1.544(13)
C6_2 C9_2 1.546(12)
C6_2 C8_2 1.549(12)
C7_2 H7A_2 0.9800
C7_2 H7B_2 0.9800
C7_2 H7C_2 0.9800
C8_2 H8A_2 0.9800
C8_2 H8B_2 0.9800
C8_2 H8C_2 0.9800
C9_2 H9A_2 0.9800
C9_2 H9B_2 0.9800
C9_2 H9C_2 0.9800
C10_2 C13_2 1.528(12)
C10_2 C11_2 1.530(12)
C10_2 C12_2 1.535(12)
C11_2 H11A_2 0.9800
C11_2 H11B_2 0.9800
C11_2 H11C_2 0.9800
C12_2 H12A_2 0.9800
C12_2 H12B_2 0.9800
C12_2 H12C_2 0.9800
C13_2 H13A_2 0.9800
C13_2 H13B_2 0.9800
C13_2 H13C_2 0.9800
C14_2 C17_2 1.536(11)
C14_2 C15_2 1.542(11)
C14_2 C16_2 1.548(12)
C15_2 H15A_2 0.9800
C15_2 H15B_2 0.9800
C15_2 H15C_2 0.9800
C16_2 H16A_2 0.9800
C16_2 H16B_2 0.9800
C16_2 H16C_2 0.9800
C17_2 H17A_2 0.9800
C17_2 H17B_2 0.9800
C17_2 H17C_2 0.9800

loop_
_geom_torsion_atom_site_label_1
_geom_torsion_atom_site_label_2
_geom_torsion_atom_site_label_3
_geom_torsion_atom_site_label_4
_geom_torsion
C5_1 C1_1 C2_1 C3_1 -1.7(9)
C6_1 C1_1 C2_1 C3_1 -174.8(7)
Al1 C1_1 C2_1 C3_1 61.4(6)
C5_1 C1_1 C2_1 Al1 -63.2(5)
C6_1 C1_1 C2_1 Al1 123.7(8)
C1_1 C2_1 C3_1 C4_1 -0.1(8)
Al1 C2_1 C3_1 C4_1 57.4(5)
C1_1 C2_1 C3_1 C14_1 179.2(6)
Al1 C2_1 C3_1 C14_1 -123.3(7)
C1_1 C2_1 C3_1 Al1 -57.5(5)
C2_1 C3_1 C4_1 C5_1 2.0(8)
C14_1 C3_1 C4_1 C5_1 -177.3(8)
Al1 C3_1 C4_1 C5_1 62.2(5)
C2_1 C3_1 C4_1 C10_1 171.2(8)
C14_1 C3_1 C4_1 C10_1 -8.0(14)
Al1 C3_1 C4_1 C10_1 -128.6(9)
C2_1 C3_1 C4_1 Al1 -60.2(5)
C14_1 C3_1 C4_1 Al1 120.6(8)
C2_1 C1_1 C5_1 C4_1 3.0(8)
C6_1 C1_1 C5_1 C4_1 176.5(7)
Al1 C1_1 C5_1 C4_1 -65.3(5)
C2_1 C1_1 C5_1 Al1 68.3(5)
C6_1 C1_1 C5_1 Al1 -118.3(7)
C3_1 C4_1 C5_1 C1_1 -3.2(8)
C10_1 C4_1 C5_1 C1_1 -174.1(7)
Al1 C4_1 C5_1 C1_1 64.9(5)
C3_1 C4_1 C5_1 Al1 -68.1(5)
C10_1 C4_1 C5_1 Al1 121.0(7)
C2_1 C1_1 C6_1 C8_1 -146.3(8)
C5_1 C1_1 C6_1 C8_1 41.8(10)
Al1 C1_1 C6_1 C8_1 -45.5(9)
C2_1 C1_1 C6_1 C7_1 -25.3(11)
C5_1 C1_1 C6_1 C7_1 162.9(7)
Al1 C1_1 C6_1 C7_1 75.6(9)
C2_1 C1_1 C6_1 C9_1 93.9(10)
C5_1 C1_1 C6_1 C9_1 -77.9(10)
Al1 C1_1 C6_1 C9_1 -165.2(6)
C5_1 C4_1 C10_1 C12_1 95.5(9)
C3_1 C4_1 C10_1 C12_1 -72.6(11)
Al1 C4_1 C10_1 C12_1 179.3(6)
C5_1 C4_1 C10_1 C11_1 -20.7(10)
C3_1 C4_1 C10_1 C11_1 171.2(8)
Al1 C4_1 C10_1 C11_1 63.0(9)
C5_1 C4_1 C10_1 C13_1 -139.8(8)
C3_1 C4_1 C10_1 C13_1 52.1(11)
Al1 C4_1 C10_1 C13_1 -56.1(9)
C2_1 C3_1 C14_1 C17_1 -16.0(10)
C4_1 C3_1 C14_1 C17_1 163.1(8)
Al1 C3_1 C14_1 C17_1 -104.7(7)
C2_1 C3_1 C14_1 C16_1 103.8(9)
C4_1 C3_1 C14_1 C16_1 -77.0(11)
Al1 C3_1 C14_1 C16_1 15.2(10)
C2_1 C3_1 C14_1 C15_1 -133.7(8)
C4_1 C3_1 C14_1 C15_1 45.5(12)
Al1 C3_1 C14_1 C15_1 137.7(6)
C5_2 C1_2 C2_2 C3_2 -4.7(8)
Al2 C1_2 C2_2 C3_2 -69.4(5)
C5_2 C1_2 C2_2 C6_2 -174.1(7)
Al2 C1_2 C2_2 C6_2 121.1(7)
C5_2 C1_2 C2_2 Al2 64.7(6)
C1_2 C2_2 C3_2 C4_2 3.8(8)
C6_2 C2_2 C3_2 C4_2 171.1(8)
Al2 C2_2 C3_2 C4_2 -58.7(5)
C1_2 C2_2 C3_2 C10_2 -175.3(8)
C6_2 C2_2 C3_2 C10_2 -8.0(14)
Al2 C2_2 C3_2 C10_2 122.2(8)
C1_2 C2_2 C3_2 Al2 62.5(5)
C6_2 C2_2 C3_2 Al2 -130.2(9)
C2_2 C3_2 C4_2 C5_2 -1.8(8)
C10_2 C3_2 C4_2 C5_2 177.5(7)
Al2 C3_2 C4_2 C5_2 -57.6(5)
C2_2 C3_2 C4_2 Al2 55.8(5)
C10_2 C3_2 C4_2 Al2 -124.9(7)
C2_2 C1_2 C5_2 C4_2 3.6(9)
Al2 C1_2 C5_2 C4_2 68.9(5)
C2_2 C1_2 C5_2 C14_2 178.6(7)
Al2 C1_2 C5_2 C14_2 -116.1(8)
C2_2 C1_2 C5_2 Al2 -65.3(6)
C3_2 C4_2 C5_2 C1_2 -1.0(8)
Al2 C4_2 C5_2 C1_2 -63.3(5)
C3_2 C4_2 C5_2 C14_2 -176.1(7)
Al2 C4_2 C5_2 C14_2 121.6(8)
C3_2 C4_2 C5_2 Al2 62.3(6)
C1_2 C2_2 C6_2 C7_2 -23.9(11)
C3_2 C2_2 C6_2 C7_2 170.3(8)
Al2 C2_2 C6_2 C7_2 59.7(10)
C1_2 C2_2 C6_2 C9_2 93.9(9)
C3_2 C2_2 C6_2 C9_2 -71.9(11)
Al2 C2_2 C6_2 C9_2 177.5(6)
C1_2 C2_2 C6_2 C8_2 -143.2(8)
C3_2 C2_2 C6_2 C8_2 51.0(12)
Al2 C2_2 C6_2 C8_2 -59.6(10)
C4_2 C3_2 C10_2 C13_2 -14.6(10)
C2_2 C3_2 C10_2 C13_2 164.4(8)
Al2 C3_2 C10_2 C13_2 -103.6(8)
C4_2 C3_2 C10_2 C11_2 103.9(9)
C2_2 C3_2 C10_2 C11_2 -77.1(11)
Al2 C3_2 C10_2 C11_2 14.9(11)
C4_2 C3_2 C10_2 C12_2 -132.1(8)
C2_2 C3_2 C10_2 C12_2 46.9(11)
Al2 C3_2 C10_2 C12_2 138.9(6)
C1_2 C5_2 C14_2 C17_2 131.2(8)
C4_2 C5_2 C14_2 C17_2 -54.8(10)
Al2 C5_2 C14_2 C17_2 43.8(9)
C1_2 C5_2 C14_2 C15_2 -109.9(9)
C4_2 C5_2 C14_2 C15_2 64.1(10)
Al2 C5_2 C14_2 C15_2 162.7(5)
C1_2 C5_2 C14_2 C16_2 9.8(11)
C4_2 C5_2 C14_2 C16_2 -176.2(7)
Al2 C5_2 C14_2 C16_2 -77.7(8)
